data_7200669
loop_
_publ_author_name
'Constable, Edwin C.'
'Zhang, Guoqi'
'Housecroft, Catherine E.'
'Neuburger, Markus'
'Schaffner, Silvia'

_publ_section_title
;
 Phase-separated hydrogen-bonded chloride ion--water--oxonium ion
 sheets and protonated
 4&#x2032;-(4-bromophenyl)-2,2&#x2032;:6&#x2032;,2&#x2033;-terpyridine
 stacks, and condensation products of 2-acetylpyridine and
 benzaldehydes revisited
;
_journal_issue 6
_journal_name_full CrystEngComm
_journal_page_first 1014
_journal_paper_doi 10.1039/b819927b
_journal_volume 11
_journal_year 2009
_chemical_formula_moiety 'C21 H16 Br N3, H3 O, 3(H2 O), 3(Cl)'
_chemical_formula_sum 'C21 H25 Br Cl3 N3 O4'
_chemical_formula_weight 569.71
_space_group_IT_number 14
_symmetry_cell_setting monoclinic
_symmetry_space_group_name_Hall '-P 2yn'
_symmetry_space_group_name_H-M 'P 1 21/n 1'
_atom_sites_solution_hydrogens geom
_atom_sites_solution_primary direct
_audit_creation_date 08-10-13
_audit_creation_method CRYSTALS_ver_12.84
_cell_angle_alpha 90
_cell_angle_beta 93.905(2)
_cell_angle_gamma 90
_cell_formula_units_Z 4
_cell_length_a 7.3916(2)
_cell_length_b 28.4550(10)
_cell_length_c 12.1415(3)
_cell_measurement_reflns_used 0
_cell_measurement_temperature 223
_cell_measurement_theta_max 0
_cell_measurement_theta_min 0
_cell_volume 2547.77(13)
_computing_cell_refinement 'DENZO/SCALEPACK (Otwinowski & Minor, 1997)'
_computing_data_collection 'COLLECT (Nonius, 1997-2001).'
_computing_data_reduction 'DENZO/SCALEPACK (Otwinowski & Minor, 1997)'
_computing_molecular_graphics 'CAMERON (Watkin et al., 1996)'
_computing_publication_material 'CRYSTALS (Betteridge et al., 2003)'
_computing_structure_refinement 'CRYSTALS (Betteridge et al., 2003)'
_computing_structure_solution 'USER DEFINED STRUCTURE SOLUTION'
_diffrn_ambient_temperature 223
_diffrn_measured_fraction_theta_full 0.996
_diffrn_measured_fraction_theta_max 0.985
_diffrn_measurement_device_type 'Nonius KappaCCD'
_diffrn_measurement_method '\f & \w scans'
_diffrn_radiation_monochromator graphite
_diffrn_radiation_type 'Mo K\a'
_diffrn_radiation_wavelength 0.71073
_diffrn_reflns_av_R_equivalents 0.046
_diffrn_reflns_limit_h_max 10
_diffrn_reflns_limit_h_min -10
_diffrn_reflns_limit_k_max 39
_diffrn_reflns_limit_k_min -39
_diffrn_reflns_limit_l_max 16
_diffrn_reflns_limit_l_min -16
_diffrn_reflns_number 31822
_diffrn_reflns_theta_full 29.268
_diffrn_reflns_theta_max 29.865
_diffrn_reflns_theta_min 1.827
_diffrn_standards_number 0
_exptl_absorpt_coefficient_mu 1.959
_exptl_absorpt_correction_T_max 0.92
_exptl_absorpt_correction_T_min 0.87
_exptl_absorpt_correction_type multi-scan
_exptl_absorpt_process_details 'DENZO/SCALEPACK (Otwinowski & Minor, 1997)'
_exptl_crystal_colour colorless
_exptl_crystal_density_diffrn 1.485
_exptl_crystal_description plate
_exptl_crystal_F_000 1160
_exptl_crystal_size_max 0.19
_exptl_crystal_size_mid 0.07
_exptl_crystal_size_min 0.04
_refine_diff_density_max 0.58
_refine_diff_density_min -0.39
_refine_ls_extinction_method None
_refine_ls_goodness_of_fit_ref 1.0614
_refine_ls_hydrogen_treatment constr
_refine_ls_matrix_type full
_refine_ls_number_parameters 289
_refine_ls_number_reflns 3870
_refine_ls_number_restraints 0
_refine_ls_R_factor_all 0.0640
_refine_ls_R_factor_gt 0.0289
_refine_ls_shift/su_max 0.001463
_refine_ls_structure_factor_coef F
_refine_ls_weighting_details
;
Method, part 1, Chebychev polynomial, (Watkin, 1994, Prince, 1982)
[weight] = 1.0/[A~0~*T~0~(x)+A~1~*T~1~(x) ... +A~n-1~]*T~n-1~(x)]
where A~i~ are the Chebychev coefficients listed below and x= Fcalc/Fmax
Method = Robust Weighting (Prince, 1982)
W = [weight] * [1-(deltaF/6*sigmaF)^2^]^2^
A~i~ are:
0.540 0.562 0.340 0.731E-01
;
_refine_ls_weighting_scheme calc
_refine_ls_wR_factor_all 0.0636
_refine_ls_wR_factor_gt 0.0311
_refine_ls_wR_factor_ref 0.0311
_reflns_limit_h_max 10
_reflns_limit_h_min -10
_reflns_limit_k_max 39
_reflns_limit_k_min 0
_reflns_limit_l_max 16
_reflns_limit_l_min 0
_reflns_number_gt 3870
_reflns_number_total 7235
_reflns_threshold_expression I>3.0\s(I)
_oxford_diffrn_Wilson_B_factor 0.00
_oxford_diffrn_Wilson_scale 0.00
_oxford_refine_ls_scale 0.1941(2)
_oxford_structure_analysis_title 'gq4_223k_0m in P2(1)/n'
_cod_data_source_file b819927b.txt
_cod_data_source_block gq4_223k
_cod_depositor_comments
;
The following automatic conversions were performed:
'_symmetry_cell_setting' value 'Monoclinic' changed to 'monoclinic'
according to '/home/saulius/struct/CIF-dictionaries/cif_core.dic'
dictionary named 'cif_core.dic' version 2.4.1 from 2010-06-29.

Automatic conversion script
Id: cif_fix_enum 1527 2010-12-29 10:47:43Z saulius 
;
_cod_original_sg_symbol_H-M 'P 21/n'
_cod_original_formula_sum 'C21 H25 Br1 Cl3 N3 O4'
_cod_database_code 7200669

loop_
_symmetry_equiv_pos_as_xyz
x,y,z
-x,-y,-z
-x+1/2,y+1/2,-z+1/2
x+1/2,-y+1/2,z+1/2

loop_
_atom_site_label
_atom_site_type_symbol
_atom_site_fract_x
_atom_site_fract_y
_atom_site_fract_z
_atom_site_U_iso_or_equiv
_atom_site_occupancy
_atom_site_adp_type
_atom_site_refinement_flags_posn
_atom_site_refinement_flags_adp
_atom_site_refinement_flags_occupancy
_atom_site_disorder_assembly
_atom_site_disorder_group
_atom_site_attached_hydrogens
Br1 Br -0.51601(3) 0.400721(10) 0.53535(2) 0.0388 1.0000 Uani . . . . . .
N1 N 0.4680(2) 0.60720(6) 0.15424(16) 0.0297 1.0000 Uani . . . . . .
N2 N 0.4071(2) 0.51500(6) 0.17570(15) 0.0260 1.0000 Uani . . . . . .
N3 N 0.6693(2) 0.46163(6) 0.10640(15) 0.0269 1.0000 Uani . . . . . .
C1 C 0.5072(3) 0.65146(9) 0.1284(2) 0.0384 1.0000 Uani . . . . . .
C2 C 0.3840(4) 0.68666(9) 0.1414(2) 0.0433 1.0000 Uani . . . . . .
C3 C 0.2203(4) 0.67497(9) 0.1824(2) 0.0414 1.0000 Uani . . . . . .
C4 C 0.1823(3) 0.62889(8) 0.2089(2) 0.0354 1.0000 Uani . . . . . .
C5 C 0.3100(3) 0.59435(8) 0.19389(17) 0.0268 1.0000 Uani . . . . . .
C6 C 0.2852(3) 0.54379(8) 0.21659(18) 0.0259 1.0000 Uani . . . . . .
C7 C 0.1446(3) 0.52803(8) 0.27736(18) 0.0275 1.0000 Uani . . . . . .
C8 C 0.1229(3) 0.47976(8) 0.29413(17) 0.0256 1.0000 Uani . . . . . .
C9 C 0.2470(3) 0.44972(8) 0.24898(18) 0.0268 1.0000 Uani . . . . . .
C10 C 0.3870(3) 0.46881(8) 0.19266(17) 0.0250 1.0000 Uani . . . . . .
C11 C 0.5321(3) 0.43890(8) 0.15126(17) 0.0265 1.0000 Uani . . . . . .
C12 C 0.5425(3) 0.39075(8) 0.1601(2) 0.0372 1.0000 Uani . . . . . .
C13 C 0.6924(4) 0.36733(9) 0.1256(2) 0.0422 1.0000 Uani . . . . . .
C14 C 0.8322(3) 0.39211(9) 0.0822(2) 0.0374 1.0000 Uani . . . . . .
C15 C 0.8157(3) 0.43983(9) 0.07227(19) 0.0315 1.0000 Uani . . . . . .
C16 C -0.0273(3) 0.46166(8) 0.35652(17) 0.0261 1.0000 Uani . . . . . .
C17 C -0.0150(3) 0.41820(9) 0.4095(2) 0.0341 1.0000 Uani . . . . . .
C18 C -0.1577(3) 0.40054(9) 0.4649(2) 0.0347 1.0000 Uani . . . . . .
C19 C -0.3163(3) 0.42624(8) 0.46571(18) 0.0300 1.0000 Uani . . . . . .
C20 C -0.3317(3) 0.46984(8) 0.41610(17) 0.0292 1.0000 Uani . . . . . .
C21 C -0.1874(3) 0.48745(8) 0.36191(18) 0.0291 1.0000 Uani . . . . . .
Cl1 Cl 0.80577(7) 0.56139(2) 0.07610(5) 0.0372 1.0000 Uani . . . . . .
Cl2 Cl 0.17467(10) 0.31452(3) 0.23040(7) 0.0554 1.0000 Uani . . . . . .
Cl3 Cl 0.17192(9) 0.32403(3) 0.64808(6) 0.0524 1.0000 Uani . . . . . .
O1 O 0.3536(3) 0.28056(7) 0.45029(18) 0.0540 1.0000 Uani . . . . . .
O2 O 0.6880(3) 0.28693(9) 0.4394(2) 0.0680 1.0000 Uani . . . . . .
O3 O 0.7994(3) 0.26925(8) 0.25303(17) 0.0536 1.0000 Uani . . . . . .
O4 O 0.8989(3) 0.24229(9) 0.57245(18) 0.0663 1.0000 Uani . . . . . .
H1 H 0.5459 0.5859 0.1440 0.0368 1.0000 Uiso R . . . . .
H2 H 0.6630 0.4911 0.0998 0.0319 1.0000 Uiso R . . . . .
H3 H 0.3108 0.2925 0.5049 0.0810 1.0000 Uiso R . . . . .
H4 H 0.3023 0.2933 0.3972 0.0813 1.0000 Uiso R . . . . .
H5 H 0.7189 0.2808 0.3764 0.1024 1.0000 Uiso R . . . . .
H6 H 0.5858 0.2754 0.4420 0.1022 1.0000 Uiso R . . . . .
H7 H 0.8949 0.2829 0.2427 0.0812 1.0000 Uiso R . . . . .
H8 H 0.7959 0.2441 0.2187 0.0809 1.0000 Uiso R . . . . .
H9 H 0.9730 0.2599 0.6066 0.0992 1.0000 Uiso R . . . . .
H10 H 0.8308 0.2630 0.5452 0.0996 1.0000 Uiso R . . . . .
H11 H 0.6178 0.6575 0.1012 0.0457 1.0000 Uiso R . . . . .
H12 H 0.8420 0.2286 0.6191 0.0992 1.0000 Uiso R . . . . .
H21 H 0.4136 0.7174 0.1227 0.0519 1.0000 Uiso R . . . . .
H31 H 0.1325 0.6982 0.1924 0.0501 1.0000 Uiso R . . . . .
H41 H 0.0721 0.6210 0.2345 0.0430 1.0000 Uiso R . . . . .
H71 H 0.0664 0.5494 0.3077 0.0338 1.0000 Uiso R . . . . .
H91 H 0.2361 0.4168 0.2567 0.0324 1.0000 Uiso R . . . . .
H121 H 0.4500 0.3738 0.1899 0.0462 1.0000 Uiso R . . . . .
H131 H 0.6999 0.3349 0.1323 0.0510 1.0000 Uiso R . . . . .
H141 H 0.9331 0.3770 0.0605 0.0459 1.0000 Uiso R . . . . .
H151 H 0.9056 0.4574 0.0426 0.0378 1.0000 Uiso R . . . . .
H171 H 0.0911 0.4004 0.4083 0.0413 1.0000 Uiso R . . . . .
H181 H -0.1480 0.3711 0.5002 0.0415 1.0000 Uiso R . . . . .
H201 H -0.4378 0.4878 0.4187 0.0355 1.0000 Uiso R . . . . .
H211 H -0.1992 0.5167 0.3287 0.0348 1.0000 Uiso R . . . . .

loop_
_atom_site_aniso_label
_atom_site_aniso_U_11
_atom_site_aniso_U_22
_atom_site_aniso_U_33
_atom_site_aniso_U_23
_atom_site_aniso_U_13
_atom_site_aniso_U_12
Br1 0.02919(11) 0.04619(14) 0.04239(13) 0.00173(12) 0.01280(9) -0.00823(11)
N1 0.0241(8) 0.0250(10) 0.0408(10) -0.0003(8) 0.0075(7) 0.0005(7)
N2 0.0227(8) 0.0269(9) 0.0287(9) -0.0005(7) 0.0037(7) 0.0013(7)
N3 0.0250(8) 0.0252(9) 0.0311(9) -0.0007(7) 0.0065(7) 0.0023(7)
C1 0.0288(11) 0.0317(13) 0.0553(16) -0.0009(11) 0.0075(11) -0.0056(9)
C2 0.0416(13) 0.0244(12) 0.0650(18) -0.0002(11) 0.0116(13) -0.0036(10)
C3 0.0378(13) 0.0289(12) 0.0587(16) -0.0038(11) 0.0120(12) 0.0066(10)
C4 0.0292(11) 0.0322(12) 0.0462(14) -0.0037(10) 0.0114(10) 0.0025(9)
C5 0.0239(9) 0.0265(11) 0.0302(10) -0.0032(9) 0.0036(8) -0.0021(8)
C6 0.0227(9) 0.0263(11) 0.0287(11) -0.0022(9) 0.0023(8) -0.0003(8)
C7 0.0238(9) 0.0288(11) 0.0307(11) -0.0027(9) 0.0065(8) 0.0026(8)
C8 0.0209(9) 0.0309(11) 0.0255(10) -0.0008(8) 0.0048(8) -0.0011(8)
C9 0.0235(9) 0.0256(11) 0.0319(11) -0.0011(8) 0.0049(8) -0.0006(8)
C10 0.0220(9) 0.0265(10) 0.0270(10) -0.0020(9) 0.0039(8) 0.0007(8)
C11 0.0235(9) 0.0294(11) 0.0273(10) -0.0004(9) 0.0072(8) 0.0010(8)
C12 0.0334(11) 0.0301(13) 0.0497(14) 0.0060(10) 0.0152(10) 0.0018(9)
C13 0.0430(13) 0.0306(12) 0.0542(16) 0.0041(11) 0.0121(12) 0.0084(11)
C14 0.0291(11) 0.0437(15) 0.0402(13) -0.0022(11) 0.0091(9) 0.0131(10)
C15 0.0237(10) 0.0398(13) 0.0318(11) -0.0039(10) 0.0083(8) 0.0021(9)
C16 0.0215(9) 0.0305(11) 0.0267(10) -0.0025(9) 0.0048(8) -0.0017(8)
C17 0.0243(10) 0.0352(12) 0.0437(13) 0.0036(10) 0.0089(9) 0.0043(9)
C18 0.0318(11) 0.0323(11) 0.0411(12) 0.0067(11) 0.0086(9) -0.0023(10)
C19 0.0250(10) 0.0381(13) 0.0278(11) -0.0017(9) 0.0071(8) -0.0050(9)
C20 0.0239(10) 0.0369(12) 0.0274(11) -0.0022(9) 0.0072(8) 0.0020(9)
C21 0.0295(10) 0.0291(11) 0.0292(11) 0.0034(9) 0.0070(8) 0.0020(9)
Cl1 0.0249(2) 0.0335(3) 0.0545(4) 0.0002(3) 0.0138(2) -0.0012(2)
Cl2 0.0449(4) 0.0477(4) 0.0743(5) 0.0010(4) 0.0104(3) -0.0038(3)
Cl3 0.0404(3) 0.0595(4) 0.0592(4) 0.0007(3) 0.0168(3) 0.0072(3)
O1 0.0499(11) 0.0523(12) 0.0611(13) -0.0118(10) 0.0131(10) -0.0012(9)
O2 0.0528(13) 0.0786(17) 0.0740(16) -0.0074(13) 0.0150(11) -0.0041(12)
O3 0.0472(11) 0.0542(12) 0.0601(12) 0.0038(10) 0.0097(10) -0.0035(9)
O4 0.0507(12) 0.0904(18) 0.0581(13) 0.0026(12) 0.0045(10) -0.0073(12)

loop_
_atom_type_symbol
_atom_type_scat_dispersion_real
_atom_type_scat_dispersion_imag
_atom_type_scat_Cromer_Mann_a1
_atom_type_scat_Cromer_Mann_b1
_atom_type_scat_Cromer_Mann_a2
_atom_type_scat_Cromer_Mann_b2
_atom_type_scat_Cromer_Mann_a3
_atom_type_scat_Cromer_Mann_b3
_atom_type_scat_Cromer_Mann_a4
_atom_type_scat_Cromer_Mann_b4
_atom_type_scat_Cromer_Mann_c
_atom_type_scat_source
C 0.0033 0.0016 2.3100 20.8439 1.0200 10.2075 1.5886 0.5687 0.8650 51.6512 0.2156 'International Tables Vol C 4.2.6.8 and 6.1.1.4'
H 0.0000 0.0000 0.4930 10.5109 0.3229 26.1257 0.1402 3.1424 0.0408 57.7998 0.0030 'International Tables Vol C 4.2.6.8 and 6.1.1.4'
N 0.0061 0.0033 12.2126 0.0057 3.1322 9.8933 2.0125 28.9975 1.1663 0.5826 -11.5290 'International Tables Vol C 4.2.6.8 and 6.1.1.4'
O 0.0106 0.0060 3.0485 13.2771 2.2868 5.7011 1.5463 0.3239 0.8670 32.9089 0.2508 'International Tables Vol C 4.2.6.8 and 6.1.1.4'
Cl 0.1484 0.1585 11.4604 0.0104 7.1964 1.1662 6.2556 18.5194 1.6455 47.7784 -9.5574 'International Tables Vol C 4.2.6.8 and 6.1.1.4'
Br -0.2901 2.4595 17.1789 2.1723 5.2358 16.5796 5.6377 0.2609 3.9851 41.4328 2.9557 'International Tables Vol C 4.2.6.8 and 6.1.1.4'

loop_
_geom_angle_atom_site_label_1
_geom_angle_site_symmetry_1
_geom_angle_atom_site_label_2
_geom_angle_site_symmetry_2
_geom_angle_atom_site_label_3
_geom_angle_site_symmetry_3
_geom_angle
_geom_angle_publ_flag
C1 . N1 . C5 . 123.3(2) yes
C1 . N1 . H1 . 118.4 no
C5 . N1 . H1 . 118.2 no
C6 . N2 . C10 . 117.36(18) yes
C11 . N3 . C15 . 123.33(19) yes
C11 . N3 . H2 . 118.5 no
C15 . N3 . H2 . 118.2 no
N1 . C1 . C2 . 120.4(2) yes
N1 . C1 . H11 . 118.2 no
C2 . C1 . H11 . 121.4 no
C1 . C2 . C3 . 118.1(2) yes
C1 . C2 . H21 . 119.2 no
C3 . C2 . H21 . 122.6 no
C2 . C3 . C4 . 120.6(2) yes
C2 . C3 . H31 . 120.5 no
C4 . C3 . H31 . 118.9 no
C3 . C4 . C5 . 119.5(2) yes
C3 . C4 . H41 . 120.6 no
C5 . C4 . H41 . 120.0 no
C4 . C5 . N1 . 118.1(2) yes
C4 . C5 . C6 . 124.93(19) yes
N1 . C5 . C6 . 116.95(19) yes
C5 . C6 . N2 . 115.58(18) yes
C5 . C6 . C7 . 121.30(19) yes
N2 . C6 . C7 . 123.1(2) yes
C6 . C7 . C8 . 119.41(19) yes
C6 . C7 . H71 . 120.4 no
C8 . C7 . H71 . 120.1 no
C7 . C8 . C9 . 117.39(18) yes
C7 . C8 . C16 . 120.91(19) yes
C9 . C8 . C16 . 121.7(2) yes
C8 . C9 . C10 . 119.1(2) yes
C8 . C9 . H91 . 120.4 no
C10 . C9 . H91 . 120.5 no
C9 . C10 . N2 . 123.56(19) yes
C9 . C10 . C11 . 121.49(19) yes
N2 . C10 . C11 . 114.88(18) yes
C10 . C11 . N3 . 116.27(19) yes
C10 . C11 . C12 . 125.66(19) yes
N3 . C11 . C12 . 117.98(19) yes
C11 . C12 . C13 . 119.9(2) yes
C11 . C12 . H121 . 120.5 no
C13 . C12 . H121 . 119.6 no
C12 . C13 . C14 . 120.3(2) yes
C12 . C13 . H131 . 119.9 no
C14 . C13 . H131 . 119.8 no
C13 . C14 . C15 . 118.4(2) yes
C13 . C14 . H141 . 120.9 no
C15 . C14 . H141 . 120.7 no
C14 . C15 . N3 . 120.1(2) yes
C14 . C15 . H151 . 120.6 no
N3 . C15 . H151 . 119.2 no
C8 . C16 . C17 . 121.20(19) yes
C8 . C16 . C21 . 120.6(2) yes
C17 . C16 . C21 . 118.21(19) yes
C16 . C17 . C18 . 121.3(2) yes
C16 . C17 . H171 . 120.2 no
C18 . C17 . H171 . 118.6 no
C17 . C18 . C19 . 119.1(2) yes
C17 . C18 . H181 . 120.5 no
C19 . C18 . H181 . 120.4 no
Br1 . C19 . C18 . 119.17(17) yes
Br1 . C19 . C20 . 119.70(16) yes
C18 . C19 . C20 . 121.1(2) yes
C19 . C20 . C21 . 119.3(2) yes
C19 . C20 . H201 . 121.3 no
C21 . C20 . H201 . 119.4 no
C16 . C21 . C20 . 121.0(2) yes
C16 . C21 . H211 . 120.4 no
C20 . C21 . H211 . 118.6 no
H3 . O1 . H4 . 105.7 no
H5 . O2 . H6 . 105.1 no
H7 . O3 . H8 . 109.2 no
H9 . O4 . H10 . 97.5 no
H9 . O4 . H12 . 107.0 no
H10 . O4 . H12 . 106.6 no

loop_
_geom_bond_atom_site_label_1
_geom_bond_site_symmetry_1
_geom_bond_atom_site_label_2
_geom_bond_site_symmetry_2
_geom_bond_distance
_geom_bond_publ_flag
Br1 . C19 . 1.895(2) yes
N1 . C1 . 1.335(3) yes
N1 . C5 . 1.344(3) yes
N1 . H1 . 0.850 no
N2 . C6 . 1.338(3) yes
N2 . C10 . 1.340(3) yes
N3 . C11 . 1.349(3) yes
N3 . C15 . 1.337(3) yes
N3 . H2 . 0.843 no
C1 . C2 . 1.370(4) yes
C1 . H11 . 0.918 no
C2 . C3 . 1.380(4) yes
C2 . H21 . 0.934 no
C3 . C4 . 1.384(3) yes
C3 . H31 . 0.939 no
C4 . C5 . 1.383(3) yes
C4 . H41 . 0.919 no
C5 . C6 . 1.479(3) yes
C6 . C7 . 1.390(3) yes
C7 . C8 . 1.399(3) yes
C7 . H71 . 0.931 no
C8 . C9 . 1.393(3) yes
C8 . C16 . 1.479(3) yes
C9 . C10 . 1.389(3) yes
C9 . H91 . 0.945 no
C10 . C11 . 1.483(3) yes
C11 . C12 . 1.376(3) yes
C12 . C13 . 1.382(3) yes
C12 . H121 . 0.930 no
C13 . C14 . 1.384(4) yes
C13 . H131 . 0.927 no
C14 . C15 . 1.368(4) yes
C14 . H141 . 0.916 no
C15 . H151 . 0.924 no
C16 . C17 . 1.394(3) yes
C16 . C21 . 1.398(3) yes
C17 . C18 . 1.384(3) yes
C17 . H171 . 0.935 no
C18 . C19 . 1.382(3) yes
C18 . H181 . 0.942 no
C19 . C20 . 1.381(3) yes
C20 . C21 . 1.385(3) yes
C20 . H201 . 0.939 no
C21 . H211 . 0.926 no
O1 . H3 . 0.827 no
O1 . H4 . 0.811 no
O2 . H5 . 0.831 no
O2 . H6 . 0.827 no
O3 . H7 . 0.823 no
O3 . H8 . 0.828 no
O4 . H9 . 0.833 no
O4 . H10 . 0.829 no
O4 . H12 . 0.826 no

loop_
_geom_hbond_atom_site_label_D
_geom_hbond_site_symmetry_D
_geom_hbond_atom_site_label_H
_geom_hbond_site_symmetry_H
_geom_hbond_atom_site_label_A
_geom_hbond_site_symmetry_A
_geom_hbond_angle_DHA
_geom_hbond_distance_DH
_geom_hbond_distance_HA
_geom_hbond_distance_DA
_geom_hbond_publ_flag
O2 . H5 . O3 . 175 0.83 1.68 2.511(2) yes
O2 . H6 . O1 . 152 0.83 1.73 2.491(2) yes
O4 . H10 . O2 . 153 0.83 1.74 2.512(2) yes

loop_
_cod_related_entry_id
_cod_related_entry_database
_cod_related_entry_code
1 ChemSpider 30653560
